data_4081533
loop_
_publ_author_name
'Kreye, Markus'
'Baabe, Dirk'
'Schweyen, Peter'
'Freytag, Matthias'
'Daniliuc, Constantin G.'
'Jones, Peter G.'
'Walter, Marc D.'

_publ_section_title
;
 Synthesis and Reactivity of Sterically Encumbered Diazaferrocenes
;
_journal_issue 20
_journal_name_full Organometallics
_journal_page_first 5887
_journal_paper_doi 10.1021/om400474e
_journal_volume 32
_journal_year 2013
_chemical_formula_sum 'C34 H58 F6 Fe Sb'
_chemical_formula_weight 758.40
_chemical_name_systematic
; 
 ? 
;
_space_group_IT_number 15
_symmetry_cell_setting monoclinic
_symmetry_space_group_name_Hall '-C 2yc'
_symmetry_space_group_name_H-M 'C 1 2/c 1'
_atom_sites_solution_hydrogens geom
_atom_sites_solution_primary direct
_atom_sites_solution_secondary difmap
_audit_creation_method SHELXL-97
_cell_angle_alpha 90.00
_cell_angle_beta 104.070(6)
_cell_angle_gamma 90.00
_cell_formula_units_Z 4
_cell_length_a 19.6586(10)
_cell_length_b 14.7578(8)
_cell_length_c 12.1964(8)
_cell_measurement_reflns_used 8859
_cell_measurement_temperature 100(2)
_cell_measurement_theta_max 75.7540
_cell_measurement_theta_min 3.7540
_cell_volume 3432.2(4)
_computing_cell_refinement
; 
CrysAlisPro, Agilent Technologies, 
Version 1.171.36.28 (release 01-02-2013 CrysAlis171 .NET) 
(compiled Feb  1 2013,16:14:44) 
;
_computing_data_collection
; 
CrysAlisPro, Agilent Technologies, 
Version 1.171.36.28 (release 01-02-2013 CrysAlis171 .NET) 
(compiled Feb  1 2013,16:14:44) 
;
_computing_data_reduction
; 
CrysAlisPro, Agilent Technologies, 
Version 1.171.36.28 (release 01-02-2013 CrysAlis171 .NET) 
(compiled Feb  1 2013,16:14:44) 
;
_computing_molecular_graphics 'Bruker XP'
_computing_publication_material SHELXL-97
_computing_structure_refinement 'SHELXL-97 (Sheldrick, 1997)'
_computing_structure_solution 'SHELXS-97 (Sheldrick, 1990)'
_diffrn_ambient_temperature 100(2)
_diffrn_detector_area_resol_mean 10.3543
_diffrn_measured_fraction_theta_full 1.000
_diffrn_measured_fraction_theta_max 0.996
_diffrn_measurement_device_type 'Oxford Diffraction Xcalibur, Atlas, Nova'
_diffrn_measurement_method '\w scans'
_diffrn_radiation_monochromator mirror
_diffrn_radiation_source 'Nova (Cu) X-ray Source'
_diffrn_radiation_type 'Cu K\a'
_diffrn_radiation_wavelength 1.54184
_diffrn_reflns_av_R_equivalents 0.0852
_diffrn_reflns_av_sigmaI/netI 0.0385
_diffrn_reflns_limit_h_max 24
_diffrn_reflns_limit_h_min -23
_diffrn_reflns_limit_k_max 18
_diffrn_reflns_limit_k_min -17
_diffrn_reflns_limit_l_max 15
_diffrn_reflns_limit_l_min -15
_diffrn_reflns_number 31772
_diffrn_reflns_theta_full 75.00
_diffrn_reflns_theta_max 76.00
_diffrn_reflns_theta_min 3.79
_exptl_absorpt_coefficient_mu 10.091
_exptl_absorpt_correction_T_max 1.00000
_exptl_absorpt_correction_T_min 0.09995
_exptl_absorpt_correction_type multi-scan
_exptl_absorpt_process_details
; 
CrysAlisPro, Agilent Technologies, 
Version 1.171.36.28 (release 01-02-2013 CrysAlis171 .NET) 
(compiled Feb  1 2013,16:14:44) 
;
_exptl_crystal_colour 'dark green'
_exptl_crystal_density_diffrn 1.468
_exptl_crystal_density_method 'not measured'
_exptl_crystal_description plate
_exptl_crystal_F_000 1572
_exptl_crystal_size_max 0.08
_exptl_crystal_size_mid 0.03
_exptl_crystal_size_min 0.01
_refine_diff_density_max 0.377
_refine_diff_density_min -0.946
_refine_diff_density_rms 0.074
_refine_ls_extinction_method none
_refine_ls_goodness_of_fit_ref 1.044
_refine_ls_hydrogen_treatment constr
_refine_ls_matrix_type full
_refine_ls_number_parameters 201
_refine_ls_number_reflns 3584
_refine_ls_number_restraints 0
_refine_ls_restrained_S_all 1.044
_refine_ls_R_factor_all 0.0358
_refine_ls_R_factor_gt 0.0319
_refine_ls_shift/su_max 0.000
_refine_ls_shift/su_mean 0.000
_refine_ls_structure_factor_coef Fsqd
_refine_ls_weighting_details 'calc w=1/[\s^2^(Fo^2^)+(0.0309P)^2^+3.4723P] where P=(Fo^2^+2Fc^2^)/3'
_refine_ls_weighting_scheme calc
_refine_ls_wR_factor_gt 0.0731
_refine_ls_wR_factor_ref 0.0753
_reflns_number_gt 3259
_reflns_number_total 3584
_reflns_threshold_expression >2sigma(I)
_cod_data_source_file om400474e_si_004.cif
_cod_data_source_block mk82
_cod_original_cell_volume 3432.2(3)
_cod_original_sg_symbol_H-M 'C 2/c'
_cod_database_code 4081533

loop_
_symmetry_equiv_pos_as_xyz
'x, y, z'
'-x, y, -z+1/2'
'x+1/2, y+1/2, z'
'-x+1/2, y+1/2, -z+1/2'
'-x, -y, -z'
'x, -y, z-1/2'
'-x+1/2, -y+1/2, -z'
'x+1/2, -y+1/2, z-1/2'

loop_
_atom_site_label
_atom_site_type_symbol
_atom_site_fract_x
_atom_site_fract_y
_atom_site_fract_z
_atom_site_U_iso_or_equiv
_atom_site_adp_type
_atom_site_occupancy
_atom_site_symmetry_multiplicity
_atom_site_calc_flag
_atom_site_refinement_flags
Fe Fe 0.5000 0.27549(3) 0.2500 0.01568(12) Uani 1 2 d S
C1 C 0.40567(11) 0.19818(16) 0.1676(2) 0.0182(5) Uani 1 1 d .
C2 C 0.43233(12) 0.24807(16) 0.0833(2) 0.0184(5) Uani 1 1 d .
C3 C 0.43165(11) 0.34194(16) 0.1147(2) 0.0176(4) Uani 1 1 d .
H3 H 0.4474 0.3902 0.0757 0.021 Uiso 1 1 d R
C4 C 0.40437(11) 0.35318(16) 0.2110(2) 0.0175(4) Uani 1 1 d .
C5 C 0.39235(12) 0.26408(16) 0.2464(2) 0.0189(5) Uani 1 1 d .
H5 H 0.3777 0.2501 0.3132 0.023 Uiso 1 1 d R
C6 C 0.37401(12) 0.10257(16) 0.1700(2) 0.0220(5) Uani 1 1 d .
C7 C 0.29471(12) 0.11521(18) 0.1146(2) 0.0258(5) Uani 1 1 d .
H7A H 0.2715 0.0560 0.1055 0.039 Uiso 1 1 calc R
H7B H 0.2889 0.1439 0.0405 0.039 Uiso 1 1 calc R
H7C H 0.2737 0.1537 0.1630 0.039 Uiso 1 1 calc R
C8 C 0.40336(14) 0.02773(17) 0.1082(3) 0.0291(6) Uani 1 1 d .
H8A H 0.4539 0.0218 0.1405 0.044 Uiso 1 1 calc R
H8B H 0.3948 0.0431 0.0278 0.044 Uiso 1 1 calc R
H8C H 0.3801 -0.0297 0.1165 0.044 Uiso 1 1 calc R
C9 C 0.38075(13) 0.06910(17) 0.2905(2) 0.0261(5) Uani 1 1 d .
H9A H 0.3572 0.1117 0.3307 0.039 Uiso 1 1 calc R
H9B H 0.4305 0.0649 0.3298 0.039 Uiso 1 1 calc R
H9C H 0.3590 0.0092 0.2886 0.039 Uiso 1 1 calc R
C10 C 0.44515(12) 0.22310(17) -0.0328(2) 0.0214(5) Uani 1 1 d .
C11 C 0.37364(14) 0.1978(2) -0.1117(2) 0.0320(6) Uani 1 1 d .
H11A H 0.3791 0.1896 -0.1889 0.048 Uiso 1 1 calc R
H11B H 0.3398 0.2464 -0.1108 0.048 Uiso 1 1 calc R
H11C H 0.3567 0.1413 -0.0855 0.048 Uiso 1 1 calc R
C12 C 0.49892(13) 0.14827(17) -0.0330(2) 0.0251(5) Uani 1 1 d .
H12A H 0.4993 0.1333 -0.1111 0.038 Uiso 1 1 calc R
H12B H 0.4864 0.0943 0.0046 0.038 Uiso 1 1 calc R
H12C H 0.5456 0.1693 0.0074 0.038 Uiso 1 1 calc R
C13 C 0.47257(16) 0.30560(18) -0.0857(2) 0.0294(6) Uani 1 1 d .
H13A H 0.5162 0.3271 -0.0349 0.044 Uiso 1 1 calc R
H13B H 0.4375 0.3541 -0.0974 0.044 Uiso 1 1 calc R
H13C H 0.4816 0.2883 -0.1584 0.044 Uiso 1 1 calc R
C14 C 0.37573(12) 0.44053(16) 0.2486(2) 0.0196(5) Uani 1 1 d .
C15 C 0.29517(13) 0.43015(19) 0.2120(2) 0.0285(6) Uani 1 1 d .
H15A H 0.2808 0.4179 0.1306 0.043 Uiso 1 1 calc R
H15B H 0.2730 0.4862 0.2287 0.043 Uiso 1 1 calc R
H15C H 0.2806 0.3798 0.2534 0.043 Uiso 1 1 calc R
C16 C 0.39655(13) 0.45351(17) 0.3770(2) 0.0240(5) Uani 1 1 d .
H16A H 0.3698 0.5040 0.3978 0.036 Uiso 1 1 calc R
H16B H 0.4468 0.4669 0.4012 0.036 Uiso 1 1 calc R
H16C H 0.3864 0.3980 0.4140 0.036 Uiso 1 1 calc R
C17 C 0.39604(14) 0.52301(17) 0.1880(2) 0.0260(5) Uani 1 1 d .
H17A H 0.3774 0.5162 0.1063 0.039 Uiso 1 1 calc R
H17B H 0.4472 0.5280 0.2049 0.039 Uiso 1 1 calc R
H17C H 0.3765 0.5778 0.2138 0.039 Uiso 1 1 calc R
Sb Sb 0.2500 0.2500 0.5000 0.02608(9) Uani 1 2 d S
F1 F 0.26061(11) 0.12796(13) 0.54187(19) 0.0508(5) Uani 1 1 d .
F2 F 0.24126(12) 0.21741(16) 0.34835(17) 0.0547(5) Uani 1 1 d .
F3 F 0.34673(10) 0.26059(14) 0.5176(2) 0.0534(5) Uani 1 1 d .

loop_
_atom_site_aniso_label
_atom_site_aniso_U_11
_atom_site_aniso_U_22
_atom_site_aniso_U_33
_atom_site_aniso_U_23
_atom_site_aniso_U_13
_atom_site_aniso_U_12
Fe 0.0129(2) 0.0196(2) 0.0143(2) 0.000 0.00269(18) 0.000
C1 0.0123(10) 0.0207(11) 0.0192(12) -0.0032(9) -0.0009(9) -0.0006(8)
C2 0.0140(10) 0.0232(11) 0.0164(11) -0.0031(9) 0.0005(9) 0.0011(8)
C3 0.0158(10) 0.0202(11) 0.0157(11) 0.0009(9) 0.0014(9) 0.0020(8)
C4 0.0133(10) 0.0218(12) 0.0162(11) -0.0021(9) 0.0016(9) 0.0015(8)
C5 0.0140(10) 0.0228(12) 0.0193(11) -0.0010(9) 0.0030(9) -0.0005(8)
C6 0.0187(11) 0.0200(12) 0.0276(13) -0.0032(10) 0.0062(10) -0.0023(9)
C7 0.0178(12) 0.0303(13) 0.0279(14) -0.0048(10) 0.0028(10) -0.0052(9)
C8 0.0275(13) 0.0229(13) 0.0392(16) -0.0068(11) 0.0127(12) -0.0032(10)
C9 0.0231(12) 0.0222(12) 0.0324(15) 0.0020(10) 0.0051(11) -0.0045(9)
C10 0.0211(11) 0.0240(12) 0.0184(12) -0.0043(9) 0.0035(9) 0.0034(9)
C11 0.0254(14) 0.0497(17) 0.0176(13) -0.0078(11) -0.0008(10) 0.0067(11)
C12 0.0247(12) 0.0267(13) 0.0250(13) -0.0009(10) 0.0079(10) 0.0057(10)
C13 0.0429(16) 0.0283(13) 0.0201(13) 0.0013(10) 0.0134(11) 0.0064(11)
C14 0.0190(11) 0.0214(12) 0.0180(12) -0.0038(9) 0.0037(9) 0.0017(9)
C15 0.0193(12) 0.0329(14) 0.0316(15) -0.0087(11) 0.0031(11) 0.0050(10)
C16 0.0286(13) 0.0238(12) 0.0192(13) -0.0031(9) 0.0049(10) 0.0018(10)
C17 0.0346(14) 0.0219(12) 0.0212(13) -0.0002(10) 0.0059(11) 0.0047(10)
Sb 0.02245(13) 0.02961(14) 0.03000(14) 0.00576(9) 0.01375(10) 0.00534(8)
F1 0.0559(12) 0.0369(10) 0.0669(14) 0.0164(9) 0.0291(10) 0.0119(8)
F2 0.0686(14) 0.0638(13) 0.0355(10) -0.0042(9) 0.0202(10) 0.0064(11)
F3 0.0279(9) 0.0561(12) 0.0793(16) 0.0073(11) 0.0191(10) 0.0051(8)

loop_
_atom_type_symbol
_atom_type_description
_atom_type_scat_dispersion_real
_atom_type_scat_dispersion_imag
_atom_type_scat_source
C C 0.0181 0.0091 'International Tables Vol C Tables 4.2.6.8 and 6.1.1.4'
H H 0.0000 0.0000 'International Tables Vol C Tables 4.2.6.8 and 6.1.1.4'
F F 0.0727 0.0534 'International Tables Vol C Tables 4.2.6.8 and 6.1.1.4'
Fe Fe -1.1336 3.1974 'International Tables Vol C Tables 4.2.6.8 and 6.1.1.4'
Sb Sb -0.0562 5.8946 'International Tables Vol C Tables 4.2.6.8 and 6.1.1.4'

loop_
_geom_angle_atom_site_label_1
_geom_angle_atom_site_label_2
_geom_angle_atom_site_label_3
_geom_angle
_geom_angle_site_symmetry_1
_geom_angle_site_symmetry_3
C3 Fe C3 124.33(13) 2_655 .
C3 Fe C5 119.98(9) 2_655 .
C3 Fe C5 64.83(9) . .
C3 Fe C5 64.83(9) 2_655 2_655
C3 Fe C5 119.98(9) . 2_655
C5 Fe C5 170.86(13) . 2_655
C3 Fe C4 38.79(9) 2_655 2_655
C3 Fe C4 106.40(9) . 2_655
C5 Fe C4 149.64(9) . 2_655
C5 Fe C4 38.91(9) 2_655 2_655
C3 Fe C4 106.40(9) 2_655 .
C3 Fe C4 38.79(9) . .
C5 Fe C4 38.91(9) . .
C5 Fe C4 149.64(9) 2_655 .
C4 Fe C4 115.69(13) 2_655 .
C3 Fe C2 161.46(9) 2_655 .
C3 Fe C2 39.21(9) . .
C5 Fe C2 65.48(9) . .
C5 Fe C2 112.67(9) 2_655 .
C4 Fe C2 127.36(9) 2_655 .
C4 Fe C2 65.84(8) . .
C3 Fe C2 39.21(9) 2_655 2_655
C3 Fe C2 161.46(9) . 2_655
C5 Fe C2 112.67(9) . 2_655
C5 Fe C2 65.48(9) 2_655 2_655
C4 Fe C2 65.84(8) 2_655 2_655
C4 Fe C2 127.36(9) . 2_655
C2 Fe C2 158.61(12) . 2_655
C3 Fe C1 155.21(9) 2_655 .
C3 Fe C1 64.93(9) . .
C5 Fe C1 38.82(9) . .
C5 Fe C1 134.15(9) 2_655 .
C4 Fe C1 165.92(9) 2_655 .
C4 Fe C1 65.28(8) . .
C2 Fe C1 38.96(9) . .
C2 Fe C1 125.81(9) 2_655 .
C3 Fe C1 64.93(9) 2_655 2_655
C3 Fe C1 155.21(9) . 2_655
C5 Fe C1 134.15(9) . 2_655
C5 Fe C1 38.82(9) 2_655 2_655
C4 Fe C1 65.28(8) 2_655 2_655
C4 Fe C1 165.92(9) . 2_655
C2 Fe C1 125.81(9) . 2_655
C2 Fe C1 38.96(9) 2_655 2_655
C1 Fe C1 117.56(12) . 2_655
C5 C1 C2 106.5(2) . .
C5 C1 C6 117.8(2) . .
C2 C1 C6 133.5(2) . .
C5 C1 Fe 67.27(12) . .
C2 C1 Fe 69.73(12) . .
C6 C1 Fe 139.73(17) . .
C3 C2 C1 105.7(2) . .
C3 C2 C10 119.3(2) . .
C1 C2 C10 133.8(2) . .
C3 C2 Fe 67.41(13) . .
C1 C2 Fe 71.31(13) . .
C10 C2 Fe 134.58(16) . .
C4 C3 C2 111.4(2) . .
C4 C3 Fe 72.67(13) . .
C2 C3 Fe 73.37(13) . .
C3 C4 C5 105.6(2) . .
C3 C4 C14 126.4(2) . .
C5 C4 C14 126.2(2) . .
C3 C4 Fe 68.54(13) . .
C5 C4 Fe 68.97(13) . .
C14 C4 Fe 138.70(16) . .
C4 C5 C1 110.6(2) . .
C4 C5 Fe 72.11(13) . .
C1 C5 Fe 73.91(13) . .
C9 C6 C8 106.7(2) . .
C9 C6 C1 111.9(2) . .
C8 C6 C1 116.7(2) . .
C9 C6 C7 107.5(2) . .
C8 C6 C7 109.4(2) . .
C1 C6 C7 104.39(19) . .
C12 C10 C13 105.0(2) . .
C12 C10 C2 116.2(2) . .
C13 C10 C2 110.4(2) . .
C12 C10 C11 110.4(2) . .
C13 C10 C11 106.8(2) . .
C2 C10 C11 107.6(2) . .
C4 C14 C17 111.7(2) . .
C4 C14 C16 112.8(2) . .
C17 C14 C16 111.0(2) . .
C4 C14 C15 104.90(19) . .
C17 C14 C15 108.0(2) . .
C16 C14 C15 108.0(2) . .
F3 Sb F3 180.00(16) 7_556 .
F3 Sb F1 90.36(9) 7_556 7_556
F3 Sb F1 89.64(9) . 7_556
F3 Sb F1 89.64(9) 7_556 .
F3 Sb F1 90.36(9) . .
F1 Sb F1 180.00(14) 7_556 .
F3 Sb F2 88.95(10) 7_556 7_556
F3 Sb F2 91.05(10) . 7_556
F1 Sb F2 89.98(10) 7_556 7_556
F1 Sb F2 90.02(10) . 7_556
F3 Sb F2 91.05(10) 7_556 .
F3 Sb F2 88.95(10) . .
F1 Sb F2 90.02(10) 7_556 .
F1 Sb F2 89.98(10) . .
F2 Sb F2 180.0 7_556 .

loop_
_geom_bond_atom_site_label_1
_geom_bond_atom_site_label_2
_geom_bond_distance
_geom_bond_site_symmetry_2
Fe C3 2.100(2) 2_655
Fe C3 2.100(2) .
Fe C5 2.113(2) .
Fe C5 2.113(2) 2_655
Fe C4 2.154(2) 2_655
Fe C4 2.154(2) .
Fe C2 2.180(2) .
Fe C2 2.180(2) 2_655
Fe C1 2.201(2) .
Fe C1 2.201(2) 2_655
C1 C5 1.436(3) .
C1 C2 1.461(3) .
C1 C6 1.545(3) .
C2 C3 1.438(3) .
C2 C10 1.542(3) .
C3 C4 1.414(3) .
C4 C5 1.422(3) .
C4 C14 1.522(3) .
C6 C9 1.526(4) .
C6 C8 1.528(3) .
C6 C7 1.552(3) .
C10 C12 1.529(3) .
C10 C13 1.536(4) .
C10 C11 1.544(3) .
C14 C17 1.527(3) .
C14 C16 1.531(3) .
C14 C15 1.545(3) .
Sb F3 1.8676(18) 7_556
Sb F3 1.8676(18) .
Sb F1 1.8698(18) 7_556
Sb F1 1.8698(18) .
Sb F2 1.878(2) 7_556
Sb F2 1.878(2) .

loop_
_geom_torsion_atom_site_label_1
_geom_torsion_atom_site_label_2
_geom_torsion_atom_site_label_3
_geom_torsion_atom_site_label_4
_geom_torsion
_geom_torsion_site_symmetry_1
C3 Fe C1 C5 37.8(3) 2_655
C3 Fe C1 C5 -80.36(15) .
C5 Fe C1 C5 171.30(12) 2_655
C4 Fe C1 C5 -134.6(3) 2_655
C4 Fe C1 C5 -37.41(14) .
C2 Fe C1 C5 -118.94(19) .
C2 Fe C1 C5 82.04(16) 2_655
C1 Fe C1 C5 127.21(15) 2_655
C3 Fe C1 C2 156.7(2) 2_655
C3 Fe C1 C2 38.58(13) .
C5 Fe C1 C2 118.94(19) .
C5 Fe C1 C2 -69.76(17) 2_655
C4 Fe C1 C2 -15.7(4) 2_655
C4 Fe C1 C2 81.53(14) .
C2 Fe C1 C2 -159.02(13) 2_655
C1 Fe C1 C2 -113.85(13) 2_655
C3 Fe C1 C6 -68.9(4) 2_655
C3 Fe C1 C6 173.0(3) .
C5 Fe C1 C6 -106.7(3) .
C5 Fe C1 C6 64.6(3) 2_655
C4 Fe C1 C6 118.7(4) 2_655
C4 Fe C1 C6 -144.1(3) .
C2 Fe C1 C6 134.4(3) .
C2 Fe C1 C6 -24.6(3) 2_655
C1 Fe C1 C6 20.6(2) 2_655
C5 C1 C2 C3 -1.6(2) .
C6 C1 C2 C3 160.6(2) .
Fe C1 C2 C3 -58.94(15) .
C5 C1 C2 C10 -168.1(2) .
C6 C1 C2 C10 -5.9(4) .
Fe C1 C2 C10 134.6(3) .
C5 C1 C2 Fe 57.35(15) .
C6 C1 C2 Fe -140.4(3) .
C3 Fe C2 C3 -31.9(4) 2_655
C5 Fe C2 C3 79.62(14) .
C5 Fe C2 C3 -110.15(14) 2_655
C4 Fe C2 C3 -68.05(16) 2_655
C4 Fe C2 C3 36.73(13) .
C2 Fe C2 C3 169.45(13) 2_655
C1 Fe C2 C3 116.70(19) .
C1 Fe C2 C3 -152.44(13) 2_655
C3 Fe C2 C1 -148.6(3) 2_655
C3 Fe C2 C1 -116.70(19) .
C5 Fe C2 C1 -37.08(13) .
C5 Fe C2 C1 133.15(13) 2_655
C4 Fe C2 C1 175.25(13) 2_655
C4 Fe C2 C1 -79.97(14) .
C2 Fe C2 C1 52.75(12) 2_655
C1 Fe C2 C1 90.86(19) 2_655
C3 Fe C2 C10 77.6(4) 2_655
C3 Fe C2 C10 109.5(3) .
C5 Fe C2 C10 -170.9(3) .
C5 Fe C2 C10 -0.7(3) 2_655
C4 Fe C2 C10 41.4(3) 2_655
C4 Fe C2 C10 146.2(3) .
C2 Fe C2 C10 -81.1(2) 2_655
C1 Fe C2 C10 -133.8(3) .
C1 Fe C2 C10 -42.9(3) 2_655
C1 C2 C3 C4 -1.7(3) .
C10 C2 C3 C4 167.1(2) .
Fe C2 C3 C4 -63.22(16) .
C1 C2 C3 Fe 61.51(15) .
C10 C2 C3 Fe -129.7(2) .
C3 Fe C3 C4 -72.31(12) 2_655
C5 Fe C3 C4 38.03(14) .
C5 Fe C3 C4 -150.75(13) 2_655
C4 Fe C3 C4 -110.79(16) 2_655
C2 Fe C3 C4 119.43(19) .
C2 Fe C3 C4 -48.4(3) 2_655
C1 Fe C3 C4 81.09(14) .
C1 Fe C3 C4 -177.07(19) 2_655
C3 Fe C3 C2 168.26(15) 2_655
C5 Fe C3 C2 -81.40(14) .
C5 Fe C3 C2 89.83(15) 2_655
C4 Fe C3 C2 129.78(14) 2_655
C4 Fe C3 C2 -119.43(19) .
C2 Fe C3 C2 -167.87(17) 2_655
C1 Fe C3 C2 -38.33(13) .
C1 Fe C3 C2 63.5(3) 2_655
C2 C3 C4 C5 4.3(3) .
Fe C3 C4 C5 -59.34(15) .
C2 C3 C4 C14 -160.9(2) .
Fe C3 C4 C14 135.5(2) .
C2 C3 C4 Fe 63.65(16) .
C3 Fe C4 C3 124.90(16) 2_655
C5 Fe C4 C3 -117.4(2) .
C5 Fe C4 C3 56.9(2) 2_655
C4 Fe C4 C3 84.37(13) 2_655
C2 Fe C4 C3 -37.12(14) .
C2 Fe C4 C3 162.58(13) 2_655
C1 Fe C4 C3 -80.10(15) .
C1 Fe C4 C3 175.0(3) 2_655
C3 Fe C4 C5 -117.68(14) 2_655
C3 Fe C4 C5 117.4(2) .
C5 Fe C4 C5 174.31(9) 2_655
C4 Fe C4 C5 -158.21(16) 2_655
C2 Fe C4 C5 80.30(15) .
C2 Fe C4 C5 -79.99(16) 2_655
C1 Fe C4 C5 37.32(14) .
C1 Fe C4 C5 -67.6(4) 2_655
C3 Fe C4 C14 3.7(3) 2_655
C3 Fe C4 C14 -121.2(3) .
C5 Fe C4 C14 121.4(3) .
C5 Fe C4 C14 -64.3(3) 2_655
C4 Fe C4 C14 -36.8(2) 2_655
C2 Fe C4 C14 -158.3(3) .
C2 Fe C4 C14 41.4(3) 2_655
C1 Fe C4 C14 158.7(3) .
C1 Fe C4 C14 53.8(5) 2_655
C3 C4 C5 C1 -5.3(3) .
C14 C4 C5 C1 159.9(2) .
Fe C4 C5 C1 -64.39(16) .
C3 C4 C5 Fe 59.06(15) .
C14 C4 C5 Fe -135.7(2) .
C2 C1 C5 C4 4.4(3) .
C6 C1 C5 C4 -161.1(2) .
Fe C1 C5 C4 63.27(16) .
C2 C1 C5 Fe -58.91(15) .
C6 C1 C5 Fe 135.6(2) .
C3 Fe C5 C4 78.73(16) 2_655
C3 Fe C5 C4 -37.91(14) .
C5 Fe C5 C4 -161.62(13) 2_655
C4 Fe C5 C4 41.4(3) 2_655
C2 Fe C5 C4 -81.31(15) .
C2 Fe C5 C4 121.98(14) 2_655
C1 Fe C5 C4 -118.5(2) .
C1 Fe C5 C4 161.73(14) 2_655
C3 Fe C5 C1 -162.74(13) 2_655
C3 Fe C5 C1 80.62(15) .
C5 Fe C5 C1 -43.10(13) 2_655
C4 Fe C5 C1 159.97(17) 2_655
C4 Fe C5 C1 118.5(2) .
C2 Fe C5 C1 37.22(13) .
C2 Fe C5 C1 -119.49(14) 2_655
C1 Fe C5 C1 -79.7(2) 2_655
C5 C1 C6 C9 -41.8(3) .
C2 C1 C6 C9 157.6(2) .
Fe C1 C6 C9 45.1(3) .
C5 C1 C6 C8 -165.0(2) .
C2 C1 C6 C8 34.4(4) .
Fe C1 C6 C8 -78.1(3) .
C5 C1 C6 C7 74.2(3) .
C2 C1 C6 C7 -86.4(3) .
Fe C1 C6 C7 161.1(2) .
C3 C2 C10 C12 132.8(2) .
C1 C2 C10 C12 -62.2(3) .
Fe C2 C10 C12 46.5(3) .
C3 C2 C10 C13 13.4(3) .
C1 C2 C10 C13 178.4(2) .
Fe C2 C10 C13 -72.8(3) .
C3 C2 C10 C11 -102.8(3) .
C1 C2 C10 C11 62.2(3) .
Fe C2 C10 C11 170.9(2) .
C3 C4 C14 C17 -14.5(3) .
C5 C4 C14 C17 -176.8(2) .
Fe C4 C14 C17 84.1(3) .
C3 C4 C14 C16 -140.5(2) .
C5 C4 C14 C16 57.3(3) .
Fe C4 C14 C16 -41.9(3) .
C3 C4 C14 C15 102.2(3) .
C5 C4 C14 C15 -60.0(3) .
Fe C4 C14 C15 -159.2(2) .
